data_2106750
loop_
_publ_author_name
'Bats, J.W.'
'Coppens, P.'

_publ_section_title
;
 The experimental charge distribution in sulfur-containing molecules. A
 study of the deformation density in (N H4) S C N at 81 K by combined
 X-ray and neutron diffraction
;
_journal_name_full 'Acta Crystallographica B (24,1968-38,1982)'
_journal_page_first 1542
_journal_page_last 1548
_journal_volume 33
_journal_year 1977
_chemical_formula_sum 'C H4 N2 S'
_chemical_name_systematic '(N H4) (S C N)'
_space_group_IT_number 14
_symmetry_space_group_name_Hall '-P 2ybc'
_symmetry_space_group_name_H-M 'P 1 21/c 1'
_cell_angle_alpha 90
_cell_angle_beta 97.19
_cell_angle_gamma 90
_cell_formula_units_Z 4
_cell_length_a 4.138
_cell_length_b 7.074
_cell_length_c 13.09
_cell_volume 380.160
_citation_journal_id_ASTM ACBCAR
_cod_data_source_file Bats_ACBCAR_1977_835.cif
_cod_data_source_block C1H4N2S1
_cod_original_cell_volume 380.1602
_cod_original_formula_sum 'C1 H4 N2 S1'
_cod_database_code 2106750

loop_
_symmetry_equiv_pos_as_xyz
x,y,z
-x,y+1/2,-z+1/2
-x,-y,-z
x,-y-1/2,z-1/2

loop_
_atom_site_label
_atom_site_type_symbol
_atom_site_fract_x
_atom_site_fract_y
_atom_site_fract_z
_atom_site_occupancy
_atom_site_U_iso_or_equiv
H1 H+1 0.5649 0.3056 0.0611 1 0.0
H2 H+1 0.5925 0.3759 0.1703 1 0.0
C1 C+4 0.07912 0.82559 0.11323 1 0.0
N1 N-3 0.14412 0.7084 0.05585 1 0.0
H4 H+1 0.3139 0.4349 0.0916 1 0.0
N2 N-3 0.45224 0.33878 0.11289 1 0.0
H3 H+1 0.3325 0.2356 0.1287 1 0.0
S1 S-2 -0.01133 0.98933 0.19474 1 0.0
